data_4321124
loop_
_publ_author_name
'Paula M. Briggs Piccoli'
'Kent D. Abney'
'Jon R. Schoonover'
'Peter K. Dorhout'

_publ_section_title
;
 Synthesis and Structural Characterization of Quaternary Thorium
 Selenophosphates: A2ThP3Se9 (A = K, Rb) and Cs4Th2P5Se17
;
_journal_name_full 'Inorganic Chemistry'
_journal_page_first 2970
_journal_page_last 2976
_journal_paper_doi 10.1021/ic990767w
_journal_volume 39
_journal_year 2000
_chemical_formula_sum 'K2 P3 Se9 Th'
_chemical_formula_weight 1113.79
_chemical_name_systematic
; 
 ? 
;
_space_group_IT_number 2
_symmetry_cell_setting triclinic
_symmetry_space_group_name_Hall '-P 1'
_symmetry_space_group_name_H-M 'P -1'
_atom_sites_solution_hydrogens geom
_atom_sites_solution_primary direct
_atom_sites_solution_secondary difmap
_audit_creation_method SHELXL
_cell_angle_alpha 107.6370(10)
_cell_angle_beta 91.6520(10)
_cell_angle_gamma 90.3430(10)
_cell_formula_units_Z 4
_cell_length_a 10.4582(5)
_cell_length_b 16.5384(8)
_cell_length_c 10.2245(5)
_cell_measurement_temperature 293(2)
_cell_volume 1684.42(14)
_computing_structure_refinement 'SHELXL-93 (Sheldrick, 1993)'
_computing_structure_solution 'SHELXS-86 (Sheldrick, 1990)'
_diffrn_ambient_temperature 223(2)
_diffrn_radiation_monochromator graphite
_diffrn_radiation_source 'fine-focus sealed tube'
_diffrn_radiation_type MoK\a
_diffrn_radiation_wavelength 0.71073
_diffrn_reflns_av_R_equivalents 0.0000
_diffrn_reflns_av_sigmaI/netI 0.0846
_diffrn_reflns_limit_h_max 13
_diffrn_reflns_limit_h_min -13
_diffrn_reflns_limit_k_max 19
_diffrn_reflns_limit_k_min -20
_diffrn_reflns_limit_l_max 11
_diffrn_reflns_limit_l_min 0
_diffrn_reflns_number 6265
_diffrn_reflns_theta_max 26.40
_diffrn_reflns_theta_min 1.29
_exptl_absorpt_coefficient_mu 29.047
_exptl_crystal_colour orange
_exptl_crystal_density_diffrn 4.392
_exptl_crystal_description plate
_exptl_crystal_F_000 1916
_exptl_crystal_size_max 0.12
_exptl_crystal_size_mid 0.12
_exptl_crystal_size_min 0.10
_refine_diff_density_max 4.998
_refine_diff_density_min -4.171
_refine_diff_density_rms 0.651
_refine_ls_extinction_method none
_refine_ls_goodness_of_fit_all 0.920
_refine_ls_goodness_of_fit_obs 0.941
_refine_ls_matrix_type full
_refine_ls_number_parameters 271
_refine_ls_number_reflns 6265
_refine_ls_number_restraints 0
_refine_ls_restrained_S_all 0.920
_refine_ls_restrained_S_obs 0.941
_refine_ls_R_factor_all 0.0645
_refine_ls_R_factor_obs 0.0589
_refine_ls_shift/esd_max 0.000
_refine_ls_shift/esd_mean 0.000
_refine_ls_structure_factor_coef Fsqd
_refine_ls_weighting_details 'w=1/[\s^2^(Fo^2^)+(0.1147P)^2^+1.0000P] where P=(Fo^2^+2Fc^2^)/3'
_refine_ls_weighting_scheme calc
_refine_ls_wR_factor_all 0.1552
_refine_ls_wR_factor_obs 0.1463
_reflns_number_observed 5334
_reflns_number_total 6265
_reflns_observed_criterion >2sigma(I)
_cod_data_source_file ic990767w_3.cif
_cod_data_source_block ccd112d
_cod_depositor_comments
;
The following automatic conversions were performed:

'_symmetry_cell_setting' value 'Triclinic' changed to 'triclinic'
according to the built-in table from CIF Core dictionary named
'cif_core.dic' version 2.4.1 from 2010-06-29.

Automatic conversion script
Id: cif_fix_values 1646 2011-03-28 12:23:43Z adriana 

The following automatic conversions were performed:

'_refine_ls_weighting_scheme' value 'calc
w=1/[\s^2^(Fo^2^)+(0.1147P)^2^+1.0000P] where P=(Fo^2^+2Fc^2^)/3' was
changed to 'calc'. New tag '_refine_ls_weighting_details' was
created. The value of the new tag was set to
'w=1/[\s^2^(Fo^2^)+(0.1147P)^2^+1.0000P] where P=(Fo^2^+2Fc^2^)/3'.

Automatic conversion script
Id: cif_fix_values 3143 2015-03-26 13:38:13Z robertas 
;
_cod_database_code 4321124

loop_
_symmetry_equiv_pos_as_xyz
'x, y, z'
'-x, -y, -z'

loop_
_atom_site_aniso_label
_atom_site_aniso_U_11
_atom_site_aniso_U_22
_atom_site_aniso_U_33
_atom_site_aniso_U_23
_atom_site_aniso_U_13
_atom_site_aniso_U_12
Th1 0.0094(2) 0.0087(2) 0.0101(3) 0.0026(2) 0.0009(2) 0.0007(2)
Th2 0.0097(2) 0.0102(3) 0.0087(3) 0.0027(2) 0.0000(2) 0.0002(2)
Se1 0.0136(6) 0.0164(7) 0.0096(8) 0.0018(6) 0.0004(5) 0.0054(5)
Se2 0.0119(6) 0.0103(6) 0.0144(8) 0.0027(6) 0.0002(5) -0.0004(5)
Se3 0.0122(6) 0.0103(6) 0.0138(8) 0.0054(6) 0.0016(5) 0.0012(5)
Se4 0.0165(6) 0.0105(6) 0.0122(8) 0.0009(6) 0.0050(5) -0.0030(5)
Se5 0.0190(6) 0.0137(6) 0.0108(8) 0.0027(6) 0.0041(5) -0.0047(5)
Se6 0.0142(6) 0.0170(7) 0.0116(8) 0.0050(6) 0.0026(5) 0.0031(5)
Se7 0.0143(6) 0.0145(7) 0.0228(9) 0.0079(6) 0.0008(6) 0.0033(5)
Se8 0.0107(6) 0.0113(6) 0.0097(8) 0.0013(6) 0.0013(5) -0.0005(5)
Se9 0.0126(6) 0.0126(6) 0.0140(8) 0.0022(6) 0.0033(5) -0.0003(5)
Se10 0.0177(6) 0.0156(7) 0.0148(9) 0.0075(6) -0.0035(5) -0.0043(5)
Se11 0.0107(6) 0.0125(6) 0.0162(8) 0.0029(6) -0.0012(5) 0.0019(5)
Se12 0.0125(6) 0.0123(6) 0.0207(9) 0.0072(6) -0.0059(5) -0.0019(5)
Se13 0.0181(6) 0.0183(7) 0.0125(8) 0.0064(6) 0.0031(5) 0.0074(5)
Se14 0.0105(6) 0.0304(8) 0.0222(9) 0.0125(7) 0.0009(6) 0.0018(5)
Se15 0.0284(8) 0.0133(7) 0.0252(10) 0.0036(7) 0.0057(7) 0.0075(6)
Se16 0.0102(6) 0.0270(8) 0.0292(10) 0.0113(7) 0.0019(6) 0.0021(5)
Se17 0.0303(8) 0.0123(7) 0.0294(10) 0.0066(7) -0.0029(7) -0.0071(6)
Se18 0.0125(6) 0.0185(7) 0.0145(8) 0.0080(6) -0.0009(5) -0.0021(5)
P1 0.0094(14) 0.012(2) 0.015(2) 0.006(2) 0.0011(13) 0.0001(12)
P2 0.0132(15) 0.011(2) 0.007(2) 0.0023(14) 0.0039(13) 0.0033(12)
P3 0.014(2) 0.010(2) 0.015(2) 0.004(2) 0.0001(14) -0.0011(12)
P4 0.0103(14) 0.0083(15) 0.012(2) 0.0015(14) 0.0014(13) 0.0035(12)
P5 0.0067(14) 0.012(2) 0.009(2) 0.0038(15) -0.0002(12) -0.0014(12)
P6 0.0098(15) 0.012(2) 0.015(2) 0.004(2) 0.0004(13) 0.0022(12)
K1 0.026(2) 0.019(2) 0.019(2) 0.0055(15) -0.0021(13) -0.0056(12)
K2 0.042(2) 0.044(2) 0.040(3) 0.022(2) -0.004(2) -0.011(2)
K3 0.036(2) 0.034(2) 0.045(3) 0.001(2) -0.004(2) 0.012(2)
K4 0.049(2) 0.051(3) 0.067(3) 0.045(3) 0.038(2) 0.026(2)

loop_
_atom_site_label
_atom_site_type_symbol
_atom_site_fract_x
_atom_site_fract_y
_atom_site_fract_z
_atom_site_U_iso_or_equiv
_atom_site_thermal_displace_type
_atom_site_occupancy
_atom_site_calc_flag
_atom_site_refinement_flags
_atom_site_disorder_group
Th1 Th 0.27990(4) 0.16965(3) 0.72642(5) 0.0095(2) Uani 1 d . .
Th2 Th 0.22197(4) 0.22264(3) 0.30727(5) 0.0096(2) Uani 1 d . .
Se1 Se 0.51399(12) 0.06583(8) 0.77409(15) 0.0137(3) Uani 1 d . .
Se2 Se 0.05546(12) 0.14936(8) 0.49644(15) 0.0124(3) Uani 1 d . .
Se3 Se 0.43528(12) 0.14830(8) 0.46746(15) 0.0117(3) Uani 1 d . .
Se4 Se 0.37722(12) 0.17203(8) 1.0325(2) 0.0135(3) Uani 1 d . .
Se5 Se 0.11683(13) 0.03393(9) 0.7937(2) 0.0147(3) Uani 1 d . .
Se6 Se 0.07912(12) 0.28540(9) 0.8771(2) 0.0141(3) Uani 1 d . .
Se7 Se 0.22400(12) 0.37689(9) 0.2115(2) 0.0166(3) Uani 1 d . .
Se8 Se 0.26943(11) 0.32738(8) 0.61175(14) 0.0110(3) Uani 1 d . .
Se9 Se 0.24380(12) -0.01602(8) 0.5094(2) 0.0135(3) Uani 1 d . .
Se10 Se 0.45062(13) 0.31926(9) 0.8572(2) 0.0155(3) Uani 1 d . .
Se11 Se -0.01174(12) 0.17379(8) 0.1171(2) 0.0135(3) Uani 1 d . .
Se12 Se 0.23011(12) 0.03069(8) 0.1372(2) 0.0148(3) Uani 1 d . .
Se13 Se -0.00917(13) 0.33414(9) 0.3902(2) 0.0159(3) Uani 1 d . .
Se14 Se 0.70505(12) 0.27472(10) 1.0768(2) 0.0200(3) Uani 1 d . .
Se15 Se 0.03254(14) 0.48119(9) 0.7841(2) 0.0227(4) Uani 1 d . .
Se16 Se -0.23823(12) 0.27963(10) 0.6117(2) 0.0215(4) Uani 1 d . .
Se17 Se 0.51770(15) 0.49971(9) 0.2516(2) 0.0241(4) Uani 1 d . .
Se18 Se 0.48447(12) 0.31245(9) 0.3767(2) 0.0146(3) Uani 1 d . .
P1 P 0.5037(3) 0.2832(2) 1.0400(4) 0.0116(7) Uani 1 d . .
P2 P 0.0842(3) 0.3517(2) 0.7206(4) 0.0104(7) Uani 1 d . .
P3 P 0.4332(3) 0.3782(2) 0.2254(4) 0.0129(7) Uani 1 d . .
P4 P 0.5757(3) -0.0091(2) 0.5711(4) 0.0106(7) Uani 1 d . .
P5 P 0.0727(3) 0.0524(2) 1.0098(4) 0.0091(7) Uani 1 d . .
P6 P -0.0444(3) 0.2757(2) 0.5514(4) 0.0124(7) Uani 1 d . .
K1 K -0.1704(3) 0.1515(2) 0.7963(4) 0.0215(7) Uani 1 d . .
K2 K 0.7381(4) 0.4549(3) -0.0495(5) 0.0400(10) Uani 1 d . .
K3 K 0.2550(4) 0.5332(3) 0.5279(5) 0.0409(10) Uani 1 d . .
K4 K 0.3086(4) -0.1381(3) -0.2581(5) 0.0489(13) Uani 1 d . .

loop_
_atom_type_symbol
_atom_type_description
_atom_type_scat_dispersion_real
_atom_type_scat_dispersion_imag
_atom_type_scat_source
P P 0.1023 0.0942 'International Tables Vol C Tables 4.2.6.8 and 6.1.1.4'
K K 0.2009 0.2494 'International Tables Vol C Tables 4.2.6.8 and 6.1.1.4'
Se Se -0.0929 2.2259 'International Tables Vol C Tables 4.2.6.8 and 6.1.1.4'
Th Th -7.2400 8.8979 'International Tables Vol C Tables 4.2.6.8 and 6.1.1.4'

loop_
_geom_angle_atom_site_label_1
_geom_angle_atom_site_label_2
_geom_angle_atom_site_label_3
_geom_angle
_geom_angle_site_symmetry_1
_geom_angle_site_symmetry_3
_geom_angle_publ_flag
Se6 Th1 Se10 82.71(4) . . ?
Se6 Th1 Se5 83.08(4) . . ?
Se10 Th1 Se5 142.06(4) . . ?
Se6 Th1 Se3 137.11(4) . . ?
Se10 Th1 Se3 85.82(4) . . ?
Se5 Th1 Se3 127.01(4) . . ?
Se6 Th1 Se1 141.80(4) . . ?
Se10 Th1 Se1 84.02(4) . . ?
Se5 Th1 Se1 85.82(4) . . ?
Se3 Th1 Se1 76.98(4) . . ?
Se6 Th1 Se8 72.46(4) . . ?
Se10 Th1 Se8 61.22(4) . . ?
Se5 Th1 Se8 143.96(4) . . ?
Se3 Th1 Se8 65.82(3) . . ?
Se1 Th1 Se8 129.51(4) . . ?
Se6 Th1 Se9 128.31(4) . . ?
Se10 Th1 Se9 148.48(4) . . ?
Se5 Th1 Se9 59.40(4) . . ?
Se3 Th1 Se9 67.69(3) . . ?
Se1 Th1 Se9 73.89(4) . . ?
Se8 Th1 Se9 117.65(4) . . ?
Se6 Th1 Se2 76.93(4) . . ?
Se10 Th1 Se2 128.82(4) . . ?
Se5 Th1 Se2 81.21(4) . . ?
Se3 Th1 Se2 78.70(4) . . ?
Se1 Th1 Se2 136.97(4) . . ?
Se8 Th1 Se2 67.94(3) . . ?
Se9 Th1 Se2 64.16(4) . . ?
Se6 Th1 Se4 83.73(4) . . ?
Se10 Th1 Se4 68.72(4) . . ?
Se5 Th1 Se4 74.89(4) . . ?
Se3 Th1 Se4 129.38(4) . . ?
Se1 Th1 Se4 58.08(4) . . ?
Se8 Th1 Se4 126.36(4) . . ?
Se9 Th1 Se4 114.89(4) . . ?
Se2 Th1 Se4 150.82(3) . . ?
Se7 Th2 Se11 83.51(4) . . ?
Se7 Th2 Se13 66.08(4) . . ?
Se11 Th2 Se13 64.12(4) . . ?
Se7 Th2 Se18 70.47(4) . . ?
Se11 Th2 Se18 149.35(4) . . ?
Se13 Th2 Se18 116.11(4) . . ?
Se7 Th2 Se8 93.13(4) . . ?
Se11 Th2 Se8 134.90(4) . . ?
Se13 Th2 Se8 73.44(4) . . ?
Se18 Th2 Se8 64.58(4) . . ?
Se7 Th2 Se12 129.74(4) . . ?
Se11 Th2 Se12 69.73(4) . . ?
Se13 Th2 Se12 128.64(4) . . ?
Se18 Th2 Se12 115.01(4) . . ?
Se8 Th2 Se12 135.82(4) . . ?
Se7 Th2 Se2 137.25(4) . . ?
Se11 Th2 Se2 82.45(4) . . ?
Se13 Th2 Se2 71.45(4) . . ?
Se18 Th2 Se2 127.75(4) . . ?
Se8 Th2 Se2 69.89(4) . . ?
Se12 Th2 Se2 81.59(4) . . ?
Se7 Th2 Se4 74.17(4) . 1_554 ?
Se11 Th2 Se4 84.76(4) . 1_554 ?
Se13 Th2 Se4 131.12(4) . 1_554 ?
Se18 Th2 Se4 73.00(4) . 1_554 ?
Se8 Th2 Se4 137.52(4) . 1_554 ?
Se12 Th2 Se4 62.03(4) . 1_554 ?
Se2 Th2 Se4 143.62(4) . 1_554 ?
Se7 Th2 Se3 131.10(4) . . ?
Se11 Th2 Se3 143.10(4) . . ?
Se13 Th2 Se3 135.04(4) . . ?
Se18 Th2 Se3 60.66(3) . . ?
Se8 Th2 Se3 65.29(4) . . ?
Se12 Th2 Se3 76.55(4) . . ?
Se2 Th2 Se3 78.16(3) . . ?
Se4 Th2 Se3 92.56(4) 1_554 . ?
P4 Se1 Th1 106.77(10) . . ?
P4 Se1 K1 81.94(11) . 1_655 ?
Th1 Se1 K1 120.52(7) . 1_655 ?
P4 Se1 K4 82.56(12) . 1_556 ?
Th1 Se1 K4 93.68(7) . 1_556 ?
K1 Se1 K4 145.28(9) 1_655 1_556 ?
P6 Se2 Th2 85.63(9) . . ?
P6 Se2 Th1 105.70(11) . . ?
Th2 Se2 Th1 94.14(3) . . ?
P6 Se2 K1 73.75(10) . . ?
Th2 Se2 K1 157.89(6) . . ?
Th1 Se2 K1 84.10(6) . . ?
P4 Se3 Th1 88.44(10) 2_656 . ?
P4 Se3 Th2 114.92(11) 2_656 . ?
Th1 Se3 Th2 95.71(3) . . ?
P4 Se3 K4 93.96(12) 2_656 2_655 ?
Th1 Se3 K4 160.87(11) . 2_655 ?
Th2 Se3 K4 100.43(9) . 2_655 ?
P1 Se4 Th2 106.93(11) . 1_556 ?
P1 Se4 Th1 88.28(11) . . ?
Th2 Se4 Th1 128.34(4) 1_556 . ?
P5 Se5 Th1 118.10(10) . . ?
P5 Se5 K4 98.88(13) . 1_556 ?
Th1 Se5 K4 105.38(8) . 1_556 ?
P5 Se5 K1 83.17(11) . . ?
Th1 Se5 K1 92.26(6) . . ?
K4 Se5 K1 158.38(11) 1_556 . ?
P2 Se6 Th1 88.70(9) . . ?
P2 Se6 K1 107.05(12) . . ?
Th1 Se6 K1 98.97(7) . . ?
P3 Se7 Th2 89.03(10) . . ?
P3 Se7 K3 83.56(13) . . ?
Th2 Se7 K3 99.39(9) . . ?
P3 Se7 K2 85.33(12) . 2_665 ?
Th2 Se7 K2 170.36(9) . 2_665 ?
K3 Se7 K2 87.76(11) . 2_665 ?
P2 Se8 Th2 110.39(11) . . ?
P2 Se8 Th1 83.42(9) . . ?
Th2 Se8 Th1 95.92(4) . . ?
P2 Se8 K3 92.34(11) . . ?
Th2 Se8 K3 92.01(8) . . ?
Th1 Se8 K3 171.91(9) . . ?
P4 Se9 Th1 85.87(10) 2_656 . ?
P4 Se9 K1 88.33(12) 2_656 2_556 ?
Th1 Se9 K1 154.36(8) . 2_556 ?
P4 Se9 K4 107.97(12) 2_656 1_556 ?
Th1 Se9 K4 97.96(10) . 1_556 ?
K1 Se9 K4 107.58(11) 2_556 1_556 ?
P1 Se10 Th1 96.49(10) . . ?
P1 Se10 K2 83.96(12) . 1_556 ?
Th1 Se10 K2 160.92(9) . 1_556 ?
P5 Se11 Th2 90.80(10) 1_554 . ?
P5 Se11 K1 84.29(12) 1_554 1_554 ?
Th2 Se11 K1 150.80(7) . 1_554 ?
P5 Se11 K4 109.68(12) 1_554 2 ?
Th2 Se11 K4 118.51(10) . 2 ?
K1 Se11 K4 90.09(11) 1_554 2 ?
P5 Se12 Th2 88.39(10) 1_554 . ?
P5 Se12 K1 107.88(11) 1_554 2_556 ?
Th2 Se12 K1 134.72(8) . 2_556 ?
P6 Se13 Th2 89.54(10) . . ?
P6 Se13 K3 94.08(13) . 2_566 ?
Th2 Se13 K3 176.02(9) . 2_566 ?
P1 Se14 K1 108.63(13) . 1_655 ?
P1 Se14 K4 97.81(13) . 2_656 ?
K1 Se14 K4 99.37(11) 1_655 2_656 ?
P1 Se14 K2 86.02(12) . 1_556 ?
K1 Se14 K2 90.34(10) 1_655 1_556 ?
K4 Se14 K2 167.75(14) 2_656 1_556 ?
P2 Se15 K2 95.67(14) . 2_666 ?
P2 Se15 K2 97.00(12) . 1_456 ?
K2 Se15 K2 104.94(9) 2_666 1_456 ?
P2 Se15 K3 92.13(11) . . ?
K2 Se15 K3 92.21(10) 2_666 . ?
K2 Se15 K3 159.59(11) 1_456 . ?
P6 Se16 K1 90.14(12) . . ?
P6 Se16 K4 85.59(13) . 2 ?
K1 Se16 K4 105.38(9) . 2 ?
P6 Se16 K3 83.51(12) . 2_566 ?
K1 Se16 K3 164.36(10) . 2_566 ?
K4 Se16 K3 88.42(10) 2 2_566 ?
P6 Se16 K2 107.68(13) . 1_456 ?
K1 Se16 K2 86.76(10) . 1_456 ?
K4 Se16 K2 162.24(10) 2 1_456 ?
K3 Se16 K2 81.62(10) 2_566 1_456 ?
P3 Se17 K3 91.45(14) . 2_666 ?
P3 Se17 K2 89.16(13) . 2_665 ?
K3 Se17 K2 174.27(12) 2_666 2_665 ?
P3 Se17 K2 102.12(13) . . ?
K3 Se17 K2 94.39(11) 2_666 . ?
K2 Se17 K2 91.05(10) 2_665 . ?
P3 Se17 K3 73.66(12) . . ?
K3 Se17 K3 91.74(9) 2_666 . ?
K2 Se17 K3 82.96(10) 2_665 . ?
K2 Se17 K3 172.67(11) . . ?
P3 Se18 Th2 86.85(10) . . ?
P3 Se18 K4 115.16(13) . 2_655 ?
Th2 Se18 K4 100.82(9) . 2_655 ?
P3 Se18 K3 84.18(12) . 2_666 ?
Th2 Se18 K3 165.24(8) . 2_666 ?
K4 Se18 K3 93.61(11) 2_655 2_666 ?
Se14 P1 Se10 115.2(2) . . ?
Se14 P1 P3 105.8(2) . 1_556 ?
Se10 P1 P3 110.0(2) . 1_556 ?
Se14 P1 Se4 118.8(2) . . ?
Se10 P1 Se4 105.6(2) . . ?
P3 P1 Se4 100.4(2) 1_556 . ?
Se15 P2 Se6 116.5(2) . . ?
Se15 P2 P6 111.3(2) . . ?
Se6 P2 P6 104.7(2) . . ?
Se15 P2 Se8 113.7(2) . . ?
Se6 P2 Se8 110.18(15) . . ?
P6 P2 Se8 98.7(2) . . ?
Se17 P3 Se7 113.8(2) . . ?
Se17 P3 Se18 118.0(2) . . ?
Se7 P3 Se18 105.90(15) . . ?
Se17 P3 P1 111.0(2) . 1_554 ?
Se7 P3 P1 108.4(2) . 1_554 ?
Se18 P3 P1 98.4(2) . 1_554 ?
Se9 P4 Se1 121.9(2) 2_656 . ?
Se9 P4 P4 106.6(2) 2_656 2_656 ?
Se1 P4 P4 104.2(2) . 2_656 ?
Se9 P4 Se3 106.04(14) 2_656 2_656 ?
Se1 P4 Se3 114.5(2) . 2_656 ?
P4 P4 Se3 101.4(2) 2_656 2_656 ?
Se12 P5 Se11 108.0(2) 1_556 1_556 ?
Se12 P5 Se5 115.30(14) 1_556 . ?
Se11 P5 Se5 115.7(2) 1_556 . ?
Se12 P5 P5 106.6(2) 1_556 2_557 ?
Se11 P5 P5 109.0(2) 1_556 2_557 ?
Se5 P5 P5 101.6(2) . 2_557 ?
Se16 P6 Se13 114.6(2) . . ?
Se16 P6 P2 111.8(2) . . ?
Se13 P6 P2 101.7(2) . . ?
Se16 P6 Se2 118.2(2) . . ?
Se13 P6 Se2 108.0(2) . . ?
P2 P6 Se2 100.4(2) . . ?
Se14 K1 Se16 94.40(9) 1_455 . ?
Se14 K1 Se9 143.27(11) 1_455 2_556 ?
Se16 K1 Se9 77.79(9) . 2_556 ?
Se14 K1 Se6 85.53(9) 1_455 . ?
Se16 K1 Se6 78.70(8) . . ?
Se9 K1 Se6 126.66(11) 2_556 . ?
Se14 K1 Se12 95.85(9) 1_455 2_556 ?
Se16 K1 Se12 148.43(12) . 2_556 ?
Se9 K1 Se12 76.17(8) 2_556 2_556 ?
Se6 K1 Se12 131.81(11) . 2_556 ?
Se14 K1 Se11 61.16(7) 1_455 1_556 ?
Se16 K1 Se11 135.33(10) . 1_556 ?
Se9 K1 Se11 144.16(11) 2_556 1_556 ?
Se6 K1 Se11 63.63(7) . 1_556 ?
Se12 K1 Se11 75.06(8) 2_556 1_556 ?
Se14 K1 Se1 78.02(8) 1_455 1_455 ?
Se16 K1 Se1 95.11(9) . 1_455 ?
Se9 K1 Se1 67.21(7) 2_556 1_455 ?
Se6 K1 Se1 161.98(11) . 1_455 ?
Se12 K1 Se1 58.27(6) 2_556 1_455 ?
Se11 K1 Se1 113.17(10) 1_556 1_455 ?
Se14 K1 Se5 123.79(11) 1_455 . ?
Se16 K1 Se5 127.30(10) . . ?
Se9 K1 Se5 87.23(8) 2_556 . ?
Se6 K1 Se5 70.74(7) . . ?
Se12 K1 Se5 68.83(7) 2_556 . ?
Se11 K1 Se5 62.64(7) 1_556 . ?
Se1 K1 Se5 124.91(9) 1_455 . ?
Se14 K1 Se2 143.65(10) 1_455 . ?
Se16 K1 Se2 62.27(6) . . ?
Se9 K1 Se2 62.90(7) 2_556 . ?
Se6 K1 Se2 63.77(6) . . ?
Se12 K1 Se2 118.79(10) 2_556 . ?
Se11 K1 Se2 114.90(9) 1_556 . ?
Se1 K1 Se2 128.27(10) 1_455 . ?
Se5 K1 Se2 65.88(6) . . ?
Se14 K1 K2 47.50(7) 1_455 1_456 ?
Se16 K1 K2 50.84(7) . 1_456 ?
Se9 K1 K2 126.56(11) 2_556 1_456 ?
Se6 K1 K2 62.82(7) . 1_456 ?
Se12 K1 K2 142.63(11) 2_556 1_456 ?
Se11 K1 K2 89.21(9) 1_556 1_456 ?
Se1 K1 K2 100.10(9) 1_455 1_456 ?
Se5 K1 K2 132.91(10) . 1_456 ?
Se2 K1 K2 98.57(8) . 1_456 ?
Se15 K2 Se17 151.18(15) 2_666 2_665 ?
Se15 K2 Se14 82.92(10) 2_666 1_554 ?
Se17 K2 Se14 118.45(11) 2_665 1_554 ?
Se15 K2 Se15 75.06(9) 2_666 1_654 ?
Se17 K2 Se15 106.55(11) 2_665 1_654 ?
Se14 K2 Se15 118.79(13) 1_554 1_654 ?
Se15 K2 Se10 139.33(13) 2_666 1_554 ?
Se17 K2 Se10 58.20(7) 2_665 1_554 ?
Se14 K2 Se10 60.30(7) 1_554 1_554 ?
Se15 K2 Se10 136.23(14) 1_654 1_554 ?
Se15 K2 Se7 100.48(11) 2_666 2_665 ?
Se17 K2 Se7 60.07(8) 2_665 2_665 ?
Se14 K2 Se7 174.3(2) 1_554 2_665 ?
Se15 K2 Se7 58.37(7) 1_654 2_665 ?
Se10 K2 Se7 117.71(12) 1_554 2_665 ?
Se15 K2 Se17 81.35(10) 2_666 . ?
Se17 K2 Se17 88.95(10) 2_665 . ?
Se14 K2 Se17 67.98(8) 1_554 . ?
Se15 K2 Se17 153.98(14) 1_654 . ?
Se10 K2 Se17 69.71(8) 1_554 . ?
Se7 K2 Se17 116.86(13) 2_665 . ?
Se15 K2 Se16 127.89(13) 2_666 1_654 ?
Se17 K2 Se16 77.21(10) 2_665 1_654 ?
Se14 K2 Se16 81.44(10) 1_554 1_654 ?
Se15 K2 Se16 70.03(9) 1_654 1_654 ?
Se10 K2 Se16 66.62(8) 1_554 1_654 ?
Se7 K2 Se16 92.92(11) 2_665 1_654 ?
Se17 K2 Se16 135.03(11) . 1_654 ?
Se15 K2 K1 98.64(11) 2_666 1_654 ?
Se17 K2 K1 110.19(12) 2_665 1_654 ?
Se14 K2 K1 42.16(7) 1_554 1_654 ?
Se15 K2 K1 85.67(10) 1_654 1_654 ?
Se10 K2 K1 66.41(8) 1_554 1_654 ?
Se7 K2 K1 132.38(13) 2_665 1_654 ?
Se17 K2 K1 108.88(10) . 1_654 ?
Se16 K2 K1 42.41(7) 1_654 1_654 ?
Se15 K2 K3 130.34(11) 2_666 2_665 ?
Se17 K2 K3 51.67(8) 2_665 2_665 ?
Se14 K2 K3 129.91(13) 1_554 2_665 ?
Se15 K2 K3 57.14(8) 1_654 2_665 ?
Se10 K2 K3 88.99(11) 1_554 2_665 ?
Se7 K2 K3 44.55(7) 2_665 2_665 ?
Se17 K2 K3 140.43(12) . 2_665 ?
Se16 K2 K3 49.06(8) 1_654 2_665 ?
K1 K2 K3 90.97(10) 1_654 2_665 ?
Se13 K3 Se17 126.24(15) 2_566 2_666 ?
Se13 K3 Se7 115.46(13) 2_566 . ?
Se17 K3 Se7 115.90(11) 2_666 . ?
Se13 K3 Se18 98.86(11) 2_566 2_666 ?
Se17 K3 Se18 63.75(8) 2_666 2_666 ?
Se7 K3 Se18 124.04(13) . 2_666 ?
Se13 K3 Se8 122.94(13) 2_566 . ?
Se17 K3 Se8 58.82(8) 2_666 . ?
Se7 K3 Se8 75.26(9) . . ?
Se18 K3 Se8 121.51(12) 2_666 . ?
Se13 K3 Se16 60.90(7) 2_566 2_566 ?
Se17 K3 Se16 126.37(13) 2_666 2_566 ?
Se7 K3 Se16 96.27(12) . 2_566 ?
Se18 K3 Se16 62.71(8) 2_666 2_566 ?
Se8 K3 Se16 171.51(14) . 2_566 ?
Se13 K3 Se15 66.90(8) 2_566 . ?
Se17 K3 Se15 81.86(11) 2_666 . ?
Se7 K3 Se15 109.79(12) . . ?
Se18 K3 Se15 124.32(13) 2_666 . ?
Se8 K3 Se15 57.47(7) . . ?
Se16 K3 Se15 127.62(11) 2_566 . ?
Se13 K3 Se17 133.01(14) 2_566 . ?
Se17 K3 Se17 88.26(9) 2_666 . ?
Se7 K3 Se17 58.16(7) . . ?
Se18 K3 Se17 66.02(8) 2_666 . ?
Se8 K3 Se17 101.35(9) . . ?
Se16 K3 Se17 73.17(9) 2_566 . ?
Se15 K3 Se17 158.75(12) . . ?
Se13 K3 K2 93.50(11) 2_566 2_665 ?
Se17 K3 K2 133.58(12) 2_666 2_665 ?
Se7 K3 K2 47.69(8) . 2_665 ?
Se18 K3 K2 89.90(11) 2_666 2_665 ?
Se8 K3 K2 122.23(12) . 2_665 ?
Se16 K3 K2 49.32(8) 2_566 2_665 ?
Se15 K3 K2 141.66(12) . 2_665 ?
Se17 K3 K2 45.36(8) . 2_665 ?
Se14 K4 Se5 123.76(12) 2_656 1_554 ?
Se14 K4 Se3 118.33(12) 2_656 2_655 ?
Se5 K4 Se3 116.91(11) 1_554 2_655 ?
Se14 K4 Se18 66.82(8) 2_656 2_655 ?
Se5 K4 Se18 168.7(2) 1_554 2_655 ?
Se3 K4 Se18 53.82(6) 2_655 2_655 ?
Se14 K4 Se11 60.40(7) 2_656 2 ?
Se5 K4 Se11 69.17(8) 1_554 2 ?
Se3 K4 Se11 164.6(2) 2_655 2 ?
Se18 K4 Se11 118.05(12) 2_655 2 ?
Se14 K4 Se9 165.0(2) 2_656 1_554 ?
Se5 K4 Se9 52.53(7) 1_554 1_554 ?
Se3 K4 Se9 70.13(8) 2_655 1_554 ?
Se18 K4 Se9 116.22(12) 2_655 1_554 ?
Se11 K4 Se9 107.90(12) 2 1_554 ?
Se14 K4 Se16 101.46(13) 2_656 2 ?
Se5 K4 Se16 107.56(14) 1_554 2 ?
Se3 K4 Se16 68.33(9) 2_655 2 ?
Se18 K4 Se16 64.17(9) 2_655 2 ?
Se11 K4 Se16 96.53(13) 2 2 ?
Se9 K4 Se16 69.14(10) 1_554 2 ?
Se14 K4 Se1 134.1(2) 2_656 1_554 ?
Se5 K4 Se1 69.67(8) 1_554 1_554 ?
Se3 K4 Se1 60.02(7) 2_655 1_554 ?
Se18 K4 Se1 106.32(10) 2_655 1_554 ?
Se11 K4 Se1 133.21(13) 2 1_554 ?
Se9 K4 Se1 60.53(7) 1_554 1_554 ?
Se16 K4 Se1 116.40(11) 2 1_554 ?

loop_
_geom_bond_atom_site_label_1
_geom_bond_atom_site_label_2
_geom_bond_distance
_geom_bond_site_symmetry_2
_geom_bond_publ_flag
Th1 Se6 2.9824(13) . ?
Th1 Se10 2.9837(14) . ?
Th1 Se5 3.0622(13) . ?
Th1 Se3 3.0764(14) . ?
Th1 Se1 3.1093(13) . ?
Th1 Se8 3.1687(14) . ?
Th1 Se9 3.2099(15) . ?
Th1 Se2 3.2165(15) . ?
Th1 Se4 3.252(2) . ?
Th2 Se7 2.9968(14) . ?
Th2 Se11 3.0263(15) . ?
Th2 Se13 3.0309(14) . ?
Th2 Se18 3.0734(14) . ?
Th2 Se8 3.0938(15) . ?
Th2 Se12 3.1264(15) . ?
Th2 Se2 3.1354(13) . ?
Th2 Se4 3.1753(14) 1_554 ?
Th2 Se3 3.1958(14) . ?
Se1 P4 2.188(4) . ?
Se1 K1 3.557(3) 1_655 ?
Se1 K4 3.912(5) 1_556 ?
Se2 P6 2.262(4) . ?
Se2 K1 3.916(4) . ?
Se3 P4 2.216(3) 2_656 ?
Se3 K4 3.450(4) 2_655 ?
Se4 P1 2.240(3) . ?
Se4 Th2 3.1753(14) 1_556 ?
Se5 P5 2.200(4) . ?
Se5 K4 3.408(4) 1_556 ?
Se5 K1 3.585(4) . ?
Se6 P2 2.198(4) . ?
Se6 K1 3.332(3) . ?
Se7 P3 2.188(4) . ?
Se7 K3 3.480(5) . ?
Se7 K2 3.668(4) 2_665 ?
Se8 P2 2.239(3) . ?
Se8 K3 3.756(5) . ?
Se9 P4 2.169(3) 2_656 ?
Se9 K1 3.313(4) 2_556 ?
Se9 K4 3.609(5) 1_556 ?
Se10 P1 2.186(4) . ?
Se10 K2 3.666(4) 1_556 ?
Se11 P5 2.181(4) 1_554 ?
Se11 K1 3.549(4) 1_554 ?
Se11 K4 3.580(4) 2 ?
Se12 P5 2.169(4) 1_554 ?
Se12 K1 3.342(3) 2_556 ?
Se13 P6 2.188(4) . ?
Se13 K3 3.348(4) 2_566 ?
Se14 P1 2.141(4) . ?
Se14 K1 3.284(4) 1_655 ?
Se14 K4 3.332(4) 2_656 ?
Se14 K2 3.608(4) 1_556 ?
Se15 P2 2.120(4) . ?
Se15 K2 3.478(5) 2_666 ?
Se15 K2 3.647(4) 1_456 ?
Se15 K3 3.835(5) . ?
Se16 P6 2.131(3) . ?
Se16 K1 3.305(4) . ?
Se16 K4 3.713(6) 2 ?
Se16 K3 3.785(5) 2_566 ?
Se16 K2 3.800(5) 1_456 ?
Se17 P3 2.128(4) . ?
Se17 K3 3.388(5) 2_666 ?
Se17 K2 3.554(5) 2_665 ?
Se17 K2 3.792(5) . ?
Se17 K3 3.918(5) . ?
Se18 P3 2.201(4) . ?
Se18 K4 3.546(4) 2_655 ?
Se18 K3 3.626(5) 2_666 ?
P1 P3 2.212(5) 1_556 ?
P2 P6 2.216(5) . ?
P3 P1 2.212(5) 1_554 ?
P4 Se9 2.169(3) 2_656 ?
P4 P4 2.203(7) 2_656 ?
P4 Se3 2.216(3) 2_656 ?
P5 Se12 2.169(4) 1_556 ?
P5 Se11 2.181(4) 1_556 ?
P5 P5 2.259(6) 2_557 ?
K1 Se14 3.284(4) 1_455 ?
K1 Se9 3.313(4) 2_556 ?
K1 Se12 3.342(3) 2_556 ?
K1 Se11 3.549(4) 1_556 ?
K1 Se1 3.557(3) 1_455 ?
K1 K2 4.893(6) 1_456 ?
K2 Se15 3.478(5) 2_666 ?
K2 Se17 3.554(5) 2_665 ?
K2 Se14 3.608(4) 1_554 ?
K2 Se15 3.647(4) 1_654 ?
K2 Se10 3.666(4) 1_554 ?
K2 Se7 3.668(4) 2_665 ?
K2 Se16 3.800(5) 1_654 ?
K2 K1 4.893(6) 1_654 ?
K2 K3 4.957(7) 2_665 ?
K3 Se13 3.348(4) 2_566 ?
K3 Se17 3.388(5) 2_666 ?
K3 Se18 3.626(5) 2_666 ?
K3 Se16 3.785(5) 2_566 ?
K3 K2 4.957(7) 2_665 ?
K4 Se14 3.332(4) 2_656 ?
K4 Se5 3.408(4) 1_554 ?
K4 Se3 3.450(4) 2_655 ?
K4 Se18 3.546(4) 2_655 ?
K4 Se11 3.580(4) 2 ?
K4 Se9 3.609(5) 1_554 ?
K4 Se16 3.713(6) 2 ?
K4 Se1 3.912(5) 1_554 ?
